data_4064928
loop_
_publ_author_name
'Trifonov, Alexander A.'
'Shestakov, Boris G.'
'Lyssenko, Konstantin A.'
'Larionova, Joulia'
'Fukin, Georgy K.'
'Cherkasov, Anton V.'

_publ_section_title
;
 Sterically Governed Redox Reactions. One-Electron Oxidation of
 Ytterbocenes by Diazabutadienes: Formation of Radical-Anionic
 Diazabutadiene vs Covalently Bonded Imino--Amido Ligand
;
_journal_issue 18
_journal_name_full Organometallics
_journal_page_first 4882
_journal_paper_doi 10.1021/om200429h
_journal_volume 30
_journal_year 2011
_chemical_formula_moiety 'C34 H42 N2 Yb'
_chemical_formula_sum 'C34 H42 N2 Yb'
_chemical_formula_weight 651.74
_chemical_name_systematic
; 
 ? 
;
_space_group_IT_number 14
_symmetry_cell_setting monoclinic
_symmetry_space_group_name_Hall '-P 2ybc'
_symmetry_space_group_name_H-M 'P 1 21/c 1'
_atom_sites_solution_hydrogens geom
_atom_sites_solution_primary direct
_atom_sites_solution_secondary difmap
_audit_creation_method SHELXL-97
_cell_angle_alpha 90.00
_cell_angle_beta 97.2450(10)
_cell_angle_gamma 90.00
_cell_formula_units_Z 4
_cell_length_a 14.7952(11)
_cell_length_b 14.9277(11)
_cell_length_c 13.3859(10)
_cell_measurement_reflns_used 635
_cell_measurement_temperature 100(2)
_cell_measurement_theta_max 29
_cell_measurement_theta_min 3
_cell_volume 2932.8(4)
_computing_cell_refinement 'Bruker SAINT'
_computing_data_collection 'Bruker APEX II'
_computing_data_reduction 'Bruker SAINT'
_computing_molecular_graphics 'Bruker SHELXTL'
_computing_publication_material 'Bruker SHELXTL'
_computing_structure_refinement 'SHELXL-97 (Sheldrick, 1997)'
_computing_structure_solution 'SHELXS-97 (Sheldrick, 1997)'
_diffrn_ambient_temperature 100(2)
_diffrn_measured_fraction_theta_full 1.000
_diffrn_measured_fraction_theta_max 1.000
_diffrn_measurement_device_type 'Bruker APEX II CCD area detector''
_diffrn_measurement_method 'omega scans'
_diffrn_radiation_monochromator graphite
_diffrn_radiation_source 'fine-focus sealed tube'
_diffrn_radiation_type MoK\a
_diffrn_radiation_wavelength 0.71073
_diffrn_reflns_av_R_equivalents 0.0492
_diffrn_reflns_av_sigmaI/netI 0.0394
_diffrn_reflns_limit_h_max 20
_diffrn_reflns_limit_h_min -19
_diffrn_reflns_limit_k_max 20
_diffrn_reflns_limit_k_min -20
_diffrn_reflns_limit_l_max 18
_diffrn_reflns_limit_l_min -18
_diffrn_reflns_number 35018
_diffrn_reflns_theta_full 29.00
_diffrn_reflns_theta_max 29.00
_diffrn_reflns_theta_min 1.39
_exptl_absorpt_coefficient_mu 3.213
_exptl_absorpt_correction_T_max 0.567
_exptl_absorpt_correction_T_min 0.412
_exptl_absorpt_correction_type multi-scan
_exptl_absorpt_process_details SADABS
_exptl_crystal_colour black
_exptl_crystal_density_diffrn 1.476
_exptl_crystal_density_method 'not measured'
_exptl_crystal_description prism
_exptl_crystal_F_000 1320
_exptl_crystal_size_max 0.32
_exptl_crystal_size_mid 0.24
_exptl_crystal_size_min 0.18
_refine_diff_density_max 1.768
_refine_diff_density_min -1.322
_refine_diff_density_rms 0.103
_refine_ls_extinction_method none
_refine_ls_goodness_of_fit_ref 1.034
_refine_ls_hydrogen_treatment constr
_refine_ls_matrix_type full
_refine_ls_number_parameters 344
_refine_ls_number_reflns 7807
_refine_ls_number_restraints 0
_refine_ls_restrained_S_all 1.034
_refine_ls_R_factor_all 0.0411
_refine_ls_R_factor_gt 0.0260
_refine_ls_shift/su_max 0.022
_refine_ls_shift/su_mean 0.000
_refine_ls_structure_factor_coef Fsqd
_refine_ls_weighting_details 'calc w=1/[\s^2^(Fo^2^)+(0.0245P)^2^+2.7527P] where P=(Fo^2^+2Fc^2^)/3'
_refine_ls_weighting_scheme calc
_refine_ls_wR_factor_gt 0.0619
_refine_ls_wR_factor_ref 0.0722
_reflns_number_gt 5965
_reflns_number_total 7807
_reflns_threshold_expression I>2\s(I)
_cod_data_source_file om200429h_si_005.cif
_cod_data_source_block d
_cod_depositor_comments
;
The following automatic conversions were performed:

'_symmetry_cell_setting' value 'Monoclinic' changed to 'monoclinic'
according to /home/saulius/struct/CIF-dictionaries/cif_core.dic
dictionary named 'cif_core.dic' version 2.4.1 from 2010-06-29.

Automatic conversion script
Id: cif_fix_values 1715 2011-07-08 13:25:40Z adriana 

 Adding full bibliography for 4064925--4064928.cif.
;
_cod_original_sg_symbol_H-M 'P 21/c'
_cod_database_code 4064928

loop_
_symmetry_equiv_pos_as_xyz
'x, y, z'
'-x, y+1/2, -z+1/2'
'-x, -y, -z'
'x, -y-1/2, z-1/2'

loop_
_atom_site_label
_atom_site_type_symbol
_atom_site_fract_x
_atom_site_fract_y
_atom_site_fract_z
_atom_site_U_iso_or_equiv
_atom_site_adp_type
_atom_site_occupancy
_atom_site_symmetry_multiplicity
_atom_site_calc_flag
_atom_site_refinement_flags
Yb1 Yb 0.248711(8) 0.522180(7) 0.246663(8) 0.01735(4) Uani 1 1 d .
N1 N 0.25890(15) 0.36796(16) 0.23200(16) 0.0184(5) Uani 1 1 d .
N2 N 0.20216(16) 0.45168(16) 0.38841(16) 0.0199(5) Uani 1 1 d .
C1 C 0.2138(2) 0.31821(19) 0.2950(2) 0.0213(6) Uani 1 1 d .
C2 C 0.1857(2) 0.36413(19) 0.3799(2) 0.0212(6) Uani 1 1 d .
C3 C 0.31246(19) 0.32601(19) 0.1665(2) 0.0197(6) Uani 1 1 d .
C4 C 0.3685(2) 0.2521(2) 0.1945(2) 0.0245(6) Uani 1 1 d .
H4A H 0.3668 0.2251 0.2586 0.029 Uiso 1 1 calc R
C5 C 0.4263(2) 0.2178(2) 0.1302(3) 0.0317(7) Uani 1 1 d .
H5A H 0.4633 0.1673 0.1500 0.038 Uiso 1 1 calc R
C6 C 0.4302(2) 0.2571(2) 0.0370(2) 0.0328(7) Uani 1 1 d .
H6A H 0.4700 0.2339 -0.0070 0.039 Uiso 1 1 calc R
C7 C 0.3762(2) 0.3298(2) 0.0086(2) 0.0333(7) Uani 1 1 d .
H7A H 0.3793 0.3571 -0.0550 0.040 Uiso 1 1 calc R
C8 C 0.3172(2) 0.3640(2) 0.0717(2) 0.0269(6) Uani 1 1 d .
H8A H 0.2796 0.4137 0.0504 0.032 Uiso 1 1 calc R
C9 C 0.1972(2) 0.4931(2) 0.4830(2) 0.0231(6) Uani 1 1 d .
C10 C 0.2553(3) 0.4660(3) 0.5674(2) 0.0400(9) Uani 1 1 d .
H10A H 0.2962 0.4176 0.5628 0.048 Uiso 1 1 calc R
C11 C 0.2531(3) 0.5107(3) 0.6591(3) 0.0540(12) Uani 1 1 d .
H11A H 0.2925 0.4924 0.7171 0.065 Uiso 1 1 calc R
C12 C 0.1934(3) 0.5815(3) 0.6654(3) 0.0552(13) Uani 1 1 d .
H12A H 0.1921 0.6118 0.7276 0.066 Uiso 1 1 calc R
C13 C 0.1367(3) 0.6077(3) 0.5825(3) 0.0535(11) Uani 1 1 d .
H13A H 0.0956 0.6559 0.5873 0.064 Uiso 1 1 calc R
C14 C 0.1385(3) 0.5647(2) 0.4914(3) 0.0361(8) Uani 1 1 d .
H14A H 0.0992 0.5842 0.4339 0.043 Uiso 1 1 calc R
C15 C 0.1896(2) 0.2231(2) 0.2774(2) 0.0279(7) Uani 1 1 d .
H15A H 0.2266 0.1859 0.3271 0.042 Uiso 1 1 calc R
H15B H 0.2011 0.2059 0.2095 0.042 Uiso 1 1 calc R
H15C H 0.1249 0.2144 0.2839 0.042 Uiso 1 1 calc R
C16 C 0.1388(2) 0.3123(2) 0.4557(2) 0.0319(7) Uani 1 1 d .
H16A H 0.1828 0.2722 0.4940 0.048 Uiso 1 1 calc R
H16B H 0.0888 0.2770 0.4204 0.048 Uiso 1 1 calc R
H16C H 0.1145 0.3543 0.5019 0.048 Uiso 1 1 calc R
C17 C 0.1613(2) 0.6416(2) 0.1302(2) 0.0268(7) Uani 1 1 d .
H17A H 0.1858 0.7020 0.1153 0.032 Uiso 1 1 calc R
C18 C 0.1639(2) 0.5649(2) 0.0677(2) 0.0251(6) Uani 1 1 d .
C19 C 0.1081(2) 0.4984(2) 0.1046(2) 0.0257(6) Uani 1 1 d .
C20 C 0.0712(2) 0.5350(2) 0.1891(3) 0.0280(7) Uani 1 1 d .
C21 C 0.1029(2) 0.6242(2) 0.2039(2) 0.0273(7) Uani 1 1 d .
C22 C 0.2080(2) 0.5623(2) -0.0278(2) 0.0322(7) Uani 1 1 d .
H22A H 0.1805 0.6083 -0.0744 0.048 Uiso 1 1 calc R
H22B H 0.1985 0.5032 -0.0592 0.048 Uiso 1 1 calc R
H22C H 0.2734 0.5738 -0.0120 0.048 Uiso 1 1 calc R
C23 C 0.0814(2) 0.4091(2) 0.0573(2) 0.0333(8) Uani 1 1 d .
H23A H 0.0173 0.4108 0.0280 0.050 Uiso 1 1 calc R
H23B H 0.0900 0.3621 0.1087 0.050 Uiso 1 1 calc R
H23C H 0.1196 0.3962 0.0043 0.050 Uiso 1 1 calc R
C24 C 0.0003(2) 0.4890(2) 0.2427(3) 0.0372(8) Uani 1 1 d .
H24A H -0.0545 0.4781 0.1951 0.056 Uiso 1 1 calc R
H24B H -0.0151 0.5272 0.2977 0.056 Uiso 1 1 calc R
H24C H 0.0245 0.4318 0.2703 0.056 Uiso 1 1 calc R
C25 C 0.0725(2) 0.6936(2) 0.2751(3) 0.0369(8) Uani 1 1 d .
H25A H 0.0556 0.7489 0.2378 0.055 Uiso 1 1 calc R
H25B H 0.1225 0.7060 0.3286 0.055 Uiso 1 1 calc R
H25C H 0.0198 0.6709 0.3048 0.055 Uiso 1 1 calc R
C26 C 0.3729(2) 0.5809(2) 0.3825(2) 0.0250(6) Uani 1 1 d .
H26A H 0.3692 0.5798 0.4565 0.030 Uiso 1 1 calc R
C27 C 0.4180(2) 0.5168(2) 0.3304(3) 0.0280(7) Uani 1 1 d .
C28 C 0.4240(2) 0.5507(2) 0.2327(2) 0.0265(6) Uani 1 1 d .
C29 C 0.3824(2) 0.6362(2) 0.2255(2) 0.0235(6) Uani 1 1 d .
C30 C 0.3515(2) 0.6555(2) 0.3192(2) 0.0226(6) Uani 1 1 d .
C31 C 0.4574(3) 0.4305(2) 0.3751(3) 0.0477(10) Uani 1 1 d .
H31A H 0.5238 0.4361 0.3893 0.072 Uiso 1 1 calc R
H31B H 0.4421 0.3815 0.3273 0.072 Uiso 1 1 calc R
H31C H 0.4321 0.4179 0.4378 0.072 Uiso 1 1 calc R
C32 C 0.4789(3) 0.5107(3) 0.1567(3) 0.0483(10) Uani 1 1 d .
H32A H 0.5410 0.5346 0.1674 0.072 Uiso 1 1 calc R
H32B H 0.4507 0.5259 0.0887 0.072 Uiso 1 1 calc R
H32C H 0.4807 0.4454 0.1646 0.072 Uiso 1 1 calc R
C33 C 0.3877(3) 0.7030(3) 0.1423(2) 0.0390(9) Uani 1 1 d .
H33A H 0.4466 0.7339 0.1530 0.058 Uiso 1 1 calc R
H33B H 0.3384 0.7468 0.1424 0.058 Uiso 1 1 calc R
H33C H 0.3817 0.6717 0.0774 0.058 Uiso 1 1 calc R
C34 C 0.3136(2) 0.7433(2) 0.3502(3) 0.0387(8) Uani 1 1 d .
H34A H 0.3634 0.7864 0.3655 0.058 Uiso 1 1 calc R
H34B H 0.2830 0.7342 0.4102 0.058 Uiso 1 1 calc R
H34C H 0.2698 0.7664 0.2953 0.058 Uiso 1 1 calc R

loop_
_atom_site_aniso_label
_atom_site_aniso_U_11
_atom_site_aniso_U_22
_atom_site_aniso_U_33
_atom_site_aniso_U_23
_atom_site_aniso_U_13
_atom_site_aniso_U_12
Yb1 0.01465(7) 0.01743(6) 0.01910(7) 0.00436(4) -0.00118(4) -0.00098(5)
N1 0.0179(12) 0.0186(11) 0.0176(10) 0.0001(8) -0.0020(9) 0.0057(9)
N2 0.0226(13) 0.0195(11) 0.0178(10) -0.0005(9) 0.0036(9) -0.0009(10)
C1 0.0190(14) 0.0217(14) 0.0226(13) 0.0024(11) -0.0004(11) 0.0005(12)
C2 0.0214(15) 0.0204(14) 0.0219(13) 0.0039(10) 0.0028(11) 0.0017(11)
C3 0.0164(13) 0.0224(14) 0.0195(12) 0.0000(10) -0.0005(10) -0.0020(11)
C4 0.0201(15) 0.0262(15) 0.0270(14) 0.0003(12) 0.0023(11) 0.0034(12)
C5 0.0218(16) 0.0303(17) 0.0433(18) -0.0042(14) 0.0057(13) 0.0052(13)
C6 0.0286(18) 0.0352(18) 0.0373(17) -0.0156(14) 0.0154(14) -0.0058(15)
C7 0.039(2) 0.0395(19) 0.0227(14) -0.0028(13) 0.0113(13) -0.0043(16)
C8 0.0296(17) 0.0287(16) 0.0225(14) 0.0012(12) 0.0038(12) 0.0022(13)
C9 0.0263(16) 0.0244(14) 0.0200(13) -0.0009(11) 0.0087(11) -0.0058(12)
C10 0.035(2) 0.062(3) 0.0226(15) -0.0004(15) 0.0034(14) -0.0016(18)
C11 0.051(3) 0.088(3) 0.0239(17) -0.0087(19) 0.0066(16) -0.029(3)
C12 0.071(3) 0.057(3) 0.044(2) -0.030(2) 0.036(2) -0.042(2)
C13 0.076(3) 0.037(2) 0.056(3) -0.0139(18) 0.041(2) -0.007(2)
C14 0.044(2) 0.0298(17) 0.0388(18) 0.0006(15) 0.0205(15) 0.0040(16)
C15 0.0243(16) 0.0278(16) 0.0320(16) -0.0048(12) 0.0051(13) -0.0064(13)
C16 0.042(2) 0.0261(16) 0.0301(16) 0.0033(12) 0.0158(14) -0.0021(15)
C17 0.0260(16) 0.0210(14) 0.0314(15) 0.0116(12) -0.0044(12) -0.0007(12)
C18 0.0232(15) 0.0245(14) 0.0252(14) 0.0084(12) -0.0066(11) 0.0012(13)
C19 0.0203(15) 0.0253(14) 0.0290(15) 0.0088(12) -0.0073(12) -0.0008(12)
C20 0.0168(15) 0.0306(16) 0.0343(16) 0.0128(13) -0.0062(12) -0.0006(12)
C21 0.0180(15) 0.0293(16) 0.0331(15) 0.0103(13) -0.0026(12) 0.0009(13)
C22 0.041(2) 0.0317(17) 0.0218(14) 0.0059(13) -0.0036(13) -0.0020(15)
C23 0.0306(18) 0.0271(16) 0.0375(17) 0.0082(13) -0.0135(14) -0.0043(14)
C24 0.0197(16) 0.0368(19) 0.054(2) 0.0153(16) -0.0007(15) -0.0042(14)
C25 0.0307(19) 0.0310(18) 0.050(2) 0.0078(15) 0.0084(16) 0.0089(15)
C26 0.0202(15) 0.0309(17) 0.0223(13) 0.0058(11) -0.0038(11) -0.0078(13)
C27 0.0180(15) 0.0234(16) 0.0394(17) 0.0015(13) -0.0087(13) -0.0002(12)
C28 0.0164(14) 0.0308(16) 0.0319(15) -0.0068(13) 0.0018(12) -0.0027(13)
C29 0.0226(15) 0.0244(15) 0.0229(13) 0.0021(11) 0.0010(11) -0.0075(12)
C30 0.0205(15) 0.0233(14) 0.0236(13) -0.0020(11) 0.0007(11) -0.0038(12)
C31 0.039(2) 0.0273(18) 0.068(3) 0.0055(17) -0.0265(18) 0.0027(17)
C32 0.030(2) 0.060(3) 0.056(2) -0.029(2) 0.0123(17) -0.0074(19)
C33 0.038(2) 0.046(2) 0.0313(17) 0.0117(15) -0.0027(14) -0.0197(17)
C34 0.0333(19) 0.0298(18) 0.051(2) -0.0140(15) -0.0033(16) 0.0016(15)

loop_
_atom_type_symbol
_atom_type_description
_atom_type_scat_dispersion_real
_atom_type_scat_dispersion_imag
_atom_type_scat_source
C C 0.0033 0.0016 'International Tables Vol C Tables 4.2.6.8 and 6.1.1.4'
H H 0.0000 0.0000 'International Tables Vol C Tables 4.2.6.8 and 6.1.1.4'
Yb Yb -0.3850 5.5486 'International Tables Vol C Tables 4.2.6.8 and 6.1.1.4'
N N 0.0061 0.0033 'International Tables Vol C Tables 4.2.6.8 and 6.1.1.4'

loop_
_geom_angle_atom_site_label_1
_geom_angle_atom_site_label_2
_geom_angle_atom_site_label_3
_geom_angle
N1 Yb1 N2 69.63(8)
N1 Yb1 C26 110.51(9)
N2 Yb1 C26 80.66(9)
N1 Yb1 C17 131.50(9)
N2 Yb1 C17 128.12(9)
C26 Yb1 C17 116.55(9)
N1 Yb1 C27 86.38(9)
N2 Yb1 C27 90.13(10)
C26 Yb1 C27 31.33(10)
C17 Yb1 C27 130.92(10)
N1 Yb1 C30 138.27(9)
N2 Yb1 C30 104.91(8)
C26 Yb1 C30 31.56(9)
C17 Yb1 C30 85.57(10)
C27 Yb1 C30 51.91(9)
N1 Yb1 C18 101.05(9)
N2 Yb1 C18 133.46(9)
C26 Yb1 C18 140.84(10)
C17 Yb1 C18 31.46(10)
C27 Yb1 C18 135.84(10)
C30 Yb1 C18 109.92(9)
N1 Yb1 C21 127.89(9)
N2 Yb1 C21 96.83(9)
C26 Yb1 C21 116.60(10)
C17 Yb1 C21 31.29(9)
C27 Yb1 C21 145.32(10)
C30 Yb1 C21 93.58(10)
C18 Yb1 C21 51.87(10)
N1 Yb1 C20 96.89(9)
N2 Yb1 C20 83.49(9)
C26 Yb1 C20 140.83(11)
C17 Yb1 C20 51.45(10)
C27 Yb1 C20 171.29(10)
C30 Yb1 C20 124.17(10)
C18 Yb1 C20 51.53(10)
C21 Yb1 C20 31.06(10)
N1 Yb1 C29 124.84(9)
N2 Yb1 C29 132.29(8)
C26 Yb1 C29 51.70(9)
C17 Yb1 C29 79.47(9)
C27 Yb1 C29 51.54(10)
C30 Yb1 C29 31.20(9)
C18 Yb1 C29 91.36(9)
C21 Yb1 C29 101.91(10)
C20 Yb1 C29 130.39(9)
N1 Yb1 C28 94.52(9)
N2 Yb1 C28 121.14(9)
C26 Yb1 C28 51.56(9)
C17 Yb1 C28 105.26(10)
C27 Yb1 C28 31.17(10)
C30 Yb1 C28 51.49(9)
C18 Yb1 C28 104.69(10)
C21 Yb1 C28 131.99(10)
C20 Yb1 C28 155.25(10)
C29 Yb1 C28 30.90(10)
N1 Yb1 C19 81.96(9)
N2 Yb1 C19 103.60(9)
C26 Yb1 C19 167.49(10)
C17 Yb1 C19 51.56(10)
C27 Yb1 C19 157.50(11)
C30 Yb1 C19 137.11(9)
C18 Yb1 C19 31.09(9)
C21 Yb1 C19 51.58(10)
C20 Yb1 C19 31.13(11)
C29 Yb1 C19 122.44(9)
C28 Yb1 C19 130.80(10)
C1 N1 C3 120.3(2)
C1 N1 Yb1 116.59(18)
C3 N1 Yb1 123.03(18)
C2 N2 C9 118.3(2)
C2 N2 Yb1 116.11(18)
C9 N2 Yb1 125.39(18)
N1 C1 C2 116.4(3)
N1 C1 C15 123.7(3)
C2 C1 C15 119.9(3)
C2 C1 Yb1 76.90(16)
C15 C1 Yb1 159.1(2)
N2 C2 C1 118.0(3)
N2 C2 C16 122.6(3)
C1 C2 C16 119.4(3)
C1 C2 Yb1 76.96(16)
C16 C2 Yb1 162.0(2)
C8 C3 N1 118.9(3)
C8 C3 C4 117.7(3)
N1 C3 C4 123.1(2)
C5 C4 C3 121.0(3)
C5 C4 H4A 119.5
C3 C4 H4A 119.5
C4 C5 C6 120.1(3)
C4 C5 H5A 120.0
C6 C5 H5A 120.0
C7 C6 C5 119.7(3)
C7 C6 H6A 120.2
C5 C6 H6A 120.2
C6 C7 C8 120.7(3)
C6 C7 H7A 119.6
C8 C7 H7A 119.6
C7 C8 C3 120.8(3)
C7 C8 H8A 119.6
C3 C8 H8A 119.6
C10 C9 C14 119.1(3)
C10 C9 N2 120.1(3)
C14 C9 N2 120.7(3)
C9 C10 C11 119.6(4)
C9 C10 H10A 120.2
C11 C10 H10A 120.2
C12 C11 C10 120.0(4)
C12 C11 H11A 120.0
C10 C11 H11A 120.0
C13 C12 C11 120.1(3)
C13 C12 H12A 120.0
C11 C12 H12A 120.0
C12 C13 C14 120.6(4)
C12 C13 H13A 119.7
C14 C13 H13A 119.7
C13 C14 C9 120.6(4)
C13 C14 H14A 119.7
C9 C14 H14A 119.7
C1 C15 H15A 109.5
C1 C15 H15B 109.5
H15A C15 H15B 109.5
C1 C15 H15C 109.5
H15A C15 H15C 109.5
H15B C15 H15C 109.5
C2 C16 H16A 109.5
C2 C16 H16B 109.5
H16A C16 H16B 109.5
C2 C16 H16C 109.5
H16A C16 H16C 109.5
H16B C16 H16C 109.5
C21 C17 C18 109.1(3)
C21 C17 Yb1 75.97(16)
C18 C17 Yb1 75.65(16)
C21 C17 H17A 124.9
C18 C17 H17A 124.9
Yb1 C17 H17A 124.9
C19 C18 C17 107.4(3)
C19 C18 C22 127.6(3)
C17 C18 C22 124.5(3)
C19 C18 Yb1 75.28(16)
C17 C18 Yb1 72.89(15)
C22 C18 Yb1 123.9(2)
C18 C19 C20 107.8(3)
C18 C19 C23 127.2(3)
C20 C19 C23 124.5(3)
C18 C19 Yb1 73.63(16)
C20 C19 Yb1 74.05(17)
C23 C19 Yb1 124.0(2)
C21 C20 C19 108.6(3)
C21 C20 C24 126.8(3)
C19 C20 C24 124.1(3)
C21 C20 Yb1 74.26(18)
C19 C20 Yb1 74.81(18)
C24 C20 Yb1 123.4(2)
C17 C21 C20 107.2(3)
C17 C21 C25 124.7(3)
C20 C21 C25 127.7(3)
C17 C21 Yb1 72.73(17)
C20 C21 Yb1 74.68(18)
C25 C21 Yb1 123.8(2)
C18 C22 H22A 109.5
C18 C22 H22B 109.5
H22A C22 H22B 109.5
C18 C22 H22C 109.5
H22A C22 H22C 109.5
H22B C22 H22C 109.5
C19 C23 H23A 109.5
C19 C23 H23B 109.5
H23A C23 H23B 109.5
C19 C23 H23C 109.5
H23A C23 H23C 109.5
H23B C23 H23C 109.5
C20 C24 H24A 109.5
C20 C24 H24B 109.5
H24A C24 H24B 109.5
C20 C24 H24C 109.5
H24A C24 H24C 109.5
H24B C24 H24C 109.5
C21 C25 H25A 109.5
C21 C25 H25B 109.5
H25A C25 H25B 109.5
C21 C25 H25C 109.5
H25A C25 H25C 109.5
H25B C25 H25C 109.5
C27 C26 C30 109.0(3)
C27 C26 Yb1 75.99(17)
C30 C26 Yb1 76.00(16)
C27 C26 H26A 124.9
C30 C26 H26A 124.9
Yb1 C26 H26A 124.9
C26 C27 C28 107.7(3)
C26 C27 C31 124.8(3)
C28 C27 C31 127.3(3)
C26 C27 Yb1 72.68(17)
C28 C27 Yb1 76.18(17)
C31 C27 Yb1 120.0(2)
C29 C28 C27 107.9(3)
C29 C28 C32 125.5(3)
C27 C28 C32 125.8(3)
C29 C28 Yb1 74.29(17)
C27 C28 Yb1 72.65(18)
C32 C28 Yb1 126.8(2)
C28 C29 C30 108.1(3)
C28 C29 C33 125.8(3)
C30 C29 C33 125.0(3)
C28 C29 Yb1 74.81(17)
C30 C29 Yb1 73.04(16)
C33 C29 Yb1 127.9(2)
C26 C30 C29 107.3(3)
C26 C30 C34 125.8(3)
C29 C30 C34 126.5(3)
C26 C30 Yb1 72.44(16)
C29 C30 Yb1 75.76(16)
C34 C30 Yb1 123.1(2)
C27 C31 H31A 109.5
C27 C31 H31B 109.5
H31A C31 H31B 109.5
C27 C31 H31C 109.5
H31A C31 H31C 109.5
H31B C31 H31C 109.5
C28 C32 H32A 109.5
C28 C32 H32B 109.5
H32A C32 H32B 109.5
C28 C32 H32C 109.5
H32A C32 H32C 109.5
H32B C32 H32C 109.5
C29 C33 H33A 109.5
C29 C33 H33B 109.5
H33A C33 H33B 109.5
C29 C33 H33C 109.5
H33A C33 H33C 109.5
H33B C33 H33C 109.5
C30 C34 H34A 109.5
C30 C34 H34B 109.5
H34A C34 H34B 109.5
C30 C34 H34C 109.5
H34A C34 H34C 109.5
H34B C34 H34C 109.5

loop_
_geom_bond_atom_site_label_1
_geom_bond_atom_site_label_2
_geom_bond_distance
Yb1 N1 2.317(2)
Yb1 N2 2.348(2)
Yb1 C26 2.571(3)
Yb1 C17 2.603(3)
Yb1 C27 2.613(3)
Yb1 C30 2.616(3)
Yb1 C18 2.638(3)
Yb1 C21 2.644(3)
Yb1 C20 2.650(3)
Yb1 C29 2.651(3)
Yb1 C28 2.658(3)
Yb1 C19 2.659(3)
N1 C1 1.360(4)
N1 C3 1.401(4)
N2 C2 1.332(4)
N2 C9 1.419(3)
C1 C2 1.433(4)
C1 C15 1.476(4)
C2 C16 1.512(4)
C3 C8 1.400(4)
C3 C4 1.402(4)
C4 C5 1.386(4)
C4 H4A 0.9500
C5 C6 1.386(5)
C5 H5A 0.9500
C6 C7 1.373(5)
C6 H6A 0.9500
C7 C8 1.385(4)
C7 H7A 0.9500
C8 H8A 0.9500
C9 C10 1.390(4)
C9 C14 1.390(5)
C10 C11 1.402(5)
C10 H10A 0.9500
C11 C12 1.387(7)
C11 H11A 0.9500
C12 C13 1.361(6)
C12 H12A 0.9500
C13 C14 1.381(5)
C13 H13A 0.9500
C14 H14A 0.9500
C15 H15A 0.9800
C15 H15B 0.9800
C15 H15C 0.9800
C16 H16A 0.9800
C16 H16B 0.9800
C16 H16C 0.9800
C17 C21 1.416(4)
C17 C18 1.421(4)
C17 H17A 1.0000
C18 C19 1.420(4)
C18 C22 1.507(4)
C19 C20 1.425(5)
C19 C23 1.507(4)
C20 C21 1.418(5)
C20 C24 1.509(5)
C21 C25 1.514(5)
C22 H22A 0.9800
C22 H22B 0.9800
C22 H22C 0.9800
C23 H23A 0.9800
C23 H23B 0.9800
C23 H23C 0.9800
C24 H24A 0.9800
C24 H24B 0.9800
C24 H24C 0.9800
C25 H25A 0.9800
C25 H25B 0.9800
C25 H25C 0.9800
C26 C27 1.400(5)
C26 C30 1.411(4)
C26 H26A 1.0000
C27 C28 1.417(5)
C27 C31 1.507(4)
C28 C29 1.414(4)
C28 C32 1.503(5)
C29 C30 1.417(4)
C29 C33 1.504(4)
C30 C34 1.505(4)
C31 H31A 0.9800
C31 H31B 0.9800
C31 H31C 0.9800
C32 H32A 0.9800
C32 H32B 0.9800
C32 H32C 0.9800
C33 H33A 0.9800
C33 H33B 0.9800
C33 H33C 0.9800
C34 H34A 0.9800
C34 H34B 0.9800
C34 H34C 0.9800

loop_
_geom_torsion_atom_site_label_1
_geom_torsion_atom_site_label_2
_geom_torsion_atom_site_label_3
_geom_torsion_atom_site_label_4
_geom_torsion
N2 Yb1 N1 C1 15.70(18)
C26 Yb1 N1 C1 86.8(2)
C17 Yb1 N1 C1 -107.7(2)
C27 Yb1 N1 C1 107.2(2)
C30 Yb1 N1 C1 105.5(2)
C18 Yb1 N1 C1 -116.76(19)
C21 Yb1 N1 C1 -66.9(2)
C20 Yb1 N1 C1 -64.7(2)
C29 Yb1 N1 C1 143.73(18)
C28 Yb1 N1 C1 137.30(19)
C19 Yb1 N1 C1 -92.1(2)
N2 Yb1 N1 C3 -160.6(2)
C26 Yb1 N1 C3 -89.5(2)
C17 Yb1 N1 C3 76.0(2)
C27 Yb1 N1 C3 -69.1(2)
C30 Yb1 N1 C3 -70.8(2)
C18 Yb1 N1 C3 66.9(2)
C21 Yb1 N1 C3 116.7(2)
C20 Yb1 N1 C3 119.0(2)
C29 Yb1 N1 C3 -32.6(2)
C28 Yb1 N1 C3 -39.0(2)
C19 Yb1 N1 C3 91.6(2)
N1 Yb1 N2 C2 -14.2(2)
C26 Yb1 N2 C2 -130.3(2)
C17 Yb1 N2 C2 113.2(2)
C27 Yb1 N2 C2 -100.3(2)
C30 Yb1 N2 C2 -150.7(2)
C18 Yb1 N2 C2 71.8(2)
C21 Yb1 N2 C2 113.8(2)
C20 Yb1 N2 C2 85.6(2)
C29 Yb1 N2 C2 -133.3(2)
C28 Yb1 N2 C2 -97.0(2)
C19 Yb1 N2 C2 61.7(2)
N1 Yb1 N2 C9 160.7(3)
C26 Yb1 N2 C9 44.6(2)
C17 Yb1 N2 C9 -71.9(3)
C27 Yb1 N2 C9 74.6(2)
C30 Yb1 N2 C9 24.3(3)
C18 Yb1 N2 C9 -113.3(2)
C21 Yb1 N2 C9 -71.3(2)
C20 Yb1 N2 C9 -99.4(2)
C29 Yb1 N2 C9 41.6(3)
C28 Yb1 N2 C9 78.0(3)
C19 Yb1 N2 C9 -123.4(2)
C3 N1 C1 C2 160.5(2)
Yb1 N1 C1 C2 -15.9(3)
C3 N1 C1 C15 -22.5(4)
Yb1 N1 C1 C15 161.1(2)
C3 N1 C1 Yb1 176.4(3)
N2 Yb1 C1 N1 -160.1(2)
C26 Yb1 C1 N1 -101.0(2)
C17 Yb1 C1 N1 93.5(2)
C27 Yb1 C1 N1 -72.7(2)
C30 Yb1 C1 N1 -100.8(2)
C18 Yb1 C1 N1 69.1(2)
C21 Yb1 C1 N1 125.68(19)
C20 Yb1 C1 N1 116.0(2)
C29 Yb1 C1 N1 -51.1(2)
C28 Yb1 C1 N1 -46.3(2)
C19 Yb1 C1 N1 85.0(2)
N1 Yb1 C1 C2 165.4(3)
N2 Yb1 C1 C2 5.30(16)
C26 Yb1 C1 C2 64.32(18)
C17 Yb1 C1 C2 -101.10(19)
C27 Yb1 C1 C2 92.65(18)
C30 Yb1 C1 C2 64.6(2)
C18 Yb1 C1 C2 -125.52(17)
C21 Yb1 C1 C2 -68.95(18)
C20 Yb1 C1 C2 -78.63(18)
C29 Yb1 C1 C2 114.26(19)
C28 Yb1 C1 C2 119.08(17)
C19 Yb1 C1 C2 -109.67(18)
N1 Yb1 C1 C15 -49.2(6)
N2 Yb1 C1 C15 150.8(6)
C26 Yb1 C1 C15 -150.2(6)
C17 Yb1 C1 C15 44.4(6)
C27 Yb1 C1 C15 -121.9(6)
C30 Yb1 C1 C15 -150.0(6)
C18 Yb1 C1 C15 19.9(6)
C21 Yb1 C1 C15 76.5(6)
C20 Yb1 C1 C15 66.8(6)
C29 Yb1 C1 C15 -100.3(6)
C28 Yb1 C1 C15 -95.5(6)
C19 Yb1 C1 C15 35.8(6)
C9 N2 C2 C1 -163.7(3)
Yb1 N2 C2 C1 11.6(3)
C9 N2 C2 C16 16.4(4)
Yb1 N2 C2 C16 -168.3(2)
C9 N2 C2 Yb1 -175.3(4)
N1 C1 C2 N2 2.7(4)
C15 C1 C2 N2 -174.4(3)
Yb1 C1 C2 N2 -7.9(2)
N1 C1 C2 C16 -177.4(3)
C15 C1 C2 C16 5.5(4)
Yb1 C1 C2 C16 172.0(3)
N1 C1 C2 Yb1 10.6(2)
C15 C1 C2 Yb1 -166.5(3)
N1 Yb1 C2 N2 162.0(2)
C26 Yb1 C2 N2 49.1(2)
C17 Yb1 C2 N2 -85.8(2)
C27 Yb1 C2 N2 80.5(2)
C30 Yb1 C2 N2 34.7(2)
C18 Yb1 C2 N2 -124.3(2)
C21 Yb1 C2 N2 -70.3(2)
C20 Yb1 C2 N2 -91.6(2)
C29 Yb1 C2 N2 68.2(3)
C28 Yb1 C2 N2 96.6(2)
C19 Yb1 C2 N2 -121.1(2)
N1 Yb1 C2 C1 -7.46(15)
N2 Yb1 C2 C1 -169.5(3)
C26 Yb1 C2 C1 -120.42(17)
C17 Yb1 C2 C1 104.73(19)
C27 Yb1 C2 C1 -89.01(18)
C30 Yb1 C2 C1 -134.78(17)
C18 Yb1 C2 C1 66.21(19)
C21 Yb1 C2 C1 120.21(17)
C20 Yb1 C2 C1 98.93(18)
C29 Yb1 C2 C1 -101.3(2)
C28 Yb1 C2 C1 -72.86(18)
C19 Yb1 C2 C1 69.44(18)
N1 Yb1 C2 C16 -164.3(7)
N2 Yb1 C2 C16 33.7(6)
C26 Yb1 C2 C16 82.8(7)
C17 Yb1 C2 C16 -52.1(7)
C27 Yb1 C2 C16 114.2(7)
C30 Yb1 C2 C16 68.4(7)
C18 Yb1 C2 C16 -90.6(7)
C21 Yb1 C2 C16 -36.6(7)
C20 Yb1 C2 C16 -57.9(7)
C29 Yb1 C2 C16 101.8(7)
C28 Yb1 C2 C16 130.3(7)
C19 Yb1 C2 C16 -87.4(7)
C1 N1 C3 C8 145.7(3)
Yb1 N1 C3 C8 -38.1(3)
C1 N1 C3 C4 -40.3(4)
Yb1 N1 C3 C4 135.9(2)
C8 C3 C4 C5 -0.2(4)
N1 C3 C4 C5 -174.2(3)
C3 C4 C5 C6 0.7(5)
C4 C5 C6 C7 -0.3(5)
C5 C6 C7 C8 -0.6(5)
C6 C7 C8 C3 1.1(5)
N1 C3 C8 C7 173.6(3)
C4 C3 C8 C7 -0.7(5)
C2 N2 C9 C10 61.3(4)
Yb1 N2 C9 C10 -113.6(3)
C2 N2 C9 C14 -122.8(3)
Yb1 N2 C9 C14 62.4(4)
C14 C9 C10 C11 0.6(5)
N2 C9 C10 C11 176.6(3)
C9 C10 C11 C12 -0.2(6)
C10 C11 C12 C13 0.2(6)
C11 C12 C13 C14 -0.6(6)
C12 C13 C14 C9 0.9(6)
C10 C9 C14 C13 -0.9(5)
N2 C9 C14 C13 -176.9(3)
N1 Yb1 C17 C21 97.1(2)
N2 Yb1 C17 C21 1.1(2)
C26 Yb1 C17 C21 -98.1(2)
C27 Yb1 C17 C21 -132.00(19)
C30 Yb1 C17 C21 -104.36(19)
C18 Yb1 C17 C21 114.3(3)
C20 Yb1 C17 C21 37.09(19)
C29 Yb1 C17 C21 -135.2(2)
C28 Yb1 C17 C21 -152.41(18)
C19 Yb1 C17 C21 77.2(2)
N1 Yb1 C17 C18 -17.2(2)
N2 Yb1 C17 C18 -113.13(18)
C26 Yb1 C17 C18 147.58(18)
C27 Yb1 C17 C18 113.7(2)
C30 Yb1 C17 C18 141.36(19)
C21 Yb1 C17 C18 -114.3(3)
C20 Yb1 C17 C18 -77.2(2)
C29 Yb1 C17 C18 110.49(19)
C28 Yb1 C17 C18 93.32(19)
C19 Yb1 C17 C18 -37.09(18)
C21 C17 C18 C19 -1.3(3)
Yb1 C17 C18 C19 68.0(2)
C21 C17 C18 C22 170.9(3)
Yb1 C17 C18 C22 -119.7(3)
C21 C17 C18 Yb1 -69.3(2)
N1 Yb1 C18 C19 53.1(2)
N2 Yb1 C18 C19 -19.2(2)
C26 Yb1 C18 C19 -163.25(19)
C17 Yb1 C18 C19 -113.8(3)
C27 Yb1 C18 C19 149.37(19)
C30 Yb1 C18 C19 -155.29(19)
C21 Yb1 C18 C19 -76.8(2)
C20 Yb1 C18 C19 -36.92(19)
C29 Yb1 C18 C19 179.1(2)
C28 Yb1 C18 C19 150.85(19)
N1 Yb1 C18 C17 166.96(18)
N2 Yb1 C18 C17 94.6(2)
C26 Yb1 C18 C17 -49.4(3)
C27 Yb1 C18 C17 -96.8(2)
C30 Yb1 C18 C17 -41.5(2)
C21 Yb1 C18 C17 37.01(18)
C20 Yb1 C18 C17 76.9(2)
C29 Yb1 C18 C17 -67.11(19)
C28 Yb1 C18 C17 -95.33(19)
C19 Yb1 C18 C17 113.8(3)
N1 Yb1 C18 C22 -72.6(3)
N2 Yb1 C18 C22 -144.9(2)
C26 Yb1 C18 C22 71.0(3)
C17 Yb1 C18 C22 120.4(3)
C27 Yb1 C18 C22 23.6(3)
C30 Yb1 C18 C22 79.0(3)
C21 Yb1 C18 C22 157.4(3)
C20 Yb1 C18 C22 -162.7(3)
C29 Yb1 C18 C22 53.3(3)
C28 Yb1 C18 C22 25.1(3)
C19 Yb1 C18 C22 -125.7(4)
C17 C18 C19 C20 0.4(3)
C22 C18 C19 C20 -171.6(3)
Yb1 C18 C19 C20 66.7(2)
C17 C18 C19 C23 173.1(3)
C22 C18 C19 C23 1.2(5)
Yb1 C18 C19 C23 -120.5(3)
C17 C18 C19 Yb1 -66.36(19)
C22 C18 C19 Yb1 121.7(3)
N1 Yb1 C19 C18 -127.5(2)
N2 Yb1 C19 C18 165.78(19)
C26 Yb1 C19 C18 57.2(5)
C17 Yb1 C19 C18 37.56(18)
C27 Yb1 C19 C18 -68.1(3)
C30 Yb1 C19 C18 35.3(3)
C21 Yb1 C19 C18 77.8(2)
C20 Yb1 C19 C18 114.6(3)
C29 Yb1 C19 C18 -1.1(2)
C28 Yb1 C19 C18 -38.5(2)
N1 Yb1 C19 C20 117.92(18)
N2 Yb1 C19 C20 51.23(19)
C26 Yb1 C19 C20 -57.4(5)
C17 Yb1 C19 C20 -77.0(2)
C27 Yb1 C19 C20 177.4(2)
C30 Yb1 C19 C20 -79.3(2)
C18 Yb1 C19 C20 -114.6(3)
C21 Yb1 C19 C20 -36.72(17)
C29 Yb1 C19 C20 -115.65(18)
C28 Yb1 C19 C20 -153.04(17)
N1 Yb1 C19 C23 -3.3(3)
N2 Yb1 C19 C23 -70.0(3)
C26 Yb1 C19 C23 -178.6(4)
C17 Yb1 C19 C23 161.8(3)
C27 Yb1 C19 C23 56.2(4)
C30 Yb1 C19 C23 159.5(2)
C18 Yb1 C19 C23 124.2(4)
C21 Yb1 C19 C23 -158.0(3)
C20 Yb1 C19 C23 -121.2(3)
C29 Yb1 C19 C23 123.1(3)
C28 Yb1 C19 C23 85.7(3)
C18 C19 C20 C21 0.7(3)
C23 C19 C20 C21 -172.3(3)
Yb1 C19 C20 C21 67.2(2)
C18 C19 C20 C24 173.2(3)
C23 C19 C20 C24 0.2(5)
Yb1 C19 C20 C24 -120.4(3)
C18 C19 C20 Yb1 -66.4(2)
C23 C19 C20 Yb1 120.6(3)
N1 Yb1 C20 C21 -176.59(19)
N2 Yb1 C20 C21 114.9(2)
C26 Yb1 C20 C21 48.4(3)
C17 Yb1 C20 C21 -37.38(18)
C30 Yb1 C20 C21 11.3(2)
C18 Yb1 C20 C21 -77.9(2)
C29 Yb1 C20 C21 -27.5(2)
C28 Yb1 C20 C21 -59.7(3)
C19 Yb1 C20 C21 -114.8(3)
N1 Yb1 C20 C19 -61.80(18)
N2 Yb1 C20 C19 -130.29(18)
C26 Yb1 C20 C19 163.21(17)
C17 Yb1 C20 C19 77.4(2)
C30 Yb1 C20 C19 126.09(18)
C18 Yb1 C20 C19 36.86(18)
C21 Yb1 C20 C19 114.8(3)
C29 Yb1 C20 C19 87.3(2)
C28 Yb1 C20 C19 55.1(3)
N1 Yb1 C20 C24 59.4(3)
N2 Yb1 C20 C24 -9.1(3)
C26 Yb1 C20 C24 -75.6(3)
C17 Yb1 C20 C24 -161.4(3)
C30 Yb1 C20 C24 -112.7(3)
C18 Yb1 C20 C24 158.0(3)
C21 Yb1 C20 C24 -124.0(4)
C29 Yb1 C20 C24 -151.5(3)
C28 Yb1 C20 C24 176.2(2)
C19 Yb1 C20 C24 121.2(4)
C18 C17 C21 C20 1.8(3)
Yb1 C17 C21 C20 -67.3(2)
C18 C17 C21 C25 -171.3(3)
Yb1 C17 C21 C25 119.6(3)
C18 C17 C21 Yb1 69.1(2)
C19 C20 C21 C17 -1.6(3)
C24 C20 C21 C17 -173.7(3)
Yb1 C20 C21 C17 66.0(2)
C19 C20 C21 C25 171.2(3)
C24 C20 C21 C25 -0.9(5)
Yb1 C20 C21 C25 -121.2(3)
C19 C20 C21 Yb1 -67.6(2)
C24 C20 C21 Yb1 120.3(3)
N1 Yb1 C21 C17 -109.64(19)
N2 Yb1 C21 C17 -179.09(18)
C26 Yb1 C21 C17 97.97(19)
C27 Yb1 C21 C17 80.7(3)
C30 Yb1 C21 C17 75.41(19)
C18 Yb1 C21 C17 -37.22(18)
C20 Yb1 C21 C17 -113.9(3)
C29 Yb1 C21 C17 45.0(2)
C28 Yb1 C21 C17 37.0(2)
C19 Yb1 C21 C17 -77.1(2)
N1 Yb1 C21 C20 4.3(2)
N2 Yb1 C21 C20 -65.2(2)
C26 Yb1 C21 C20 -148.10(18)
C17 Yb1 C21 C20 113.9(3)
C27 Yb1 C21 C20 -165.35(19)
C30 Yb1 C21 C20 -170.65(19)
C18 Yb1 C21 C20 76.7(2)
C29 Yb1 C21 C20 158.97(19)
C28 Yb1 C21 C20 150.89(19)
C19 Yb1 C21 C20 36.80(19)
N1 Yb1 C21 C25 129.7(2)
N2 Yb1 C21 C25 60.3(3)
C26 Yb1 C21 C25 -22.7(3)
C17 Yb1 C21 C25 -120.6(3)
C27 Yb1 C21 C25 -39.9(3)
C30 Yb1 C21 C25 -45.2(3)
C18 Yb1 C21 C25 -157.8(3)
C20 Yb1 C21 C25 125.4(3)
C29 Yb1 C21 C25 -75.6(3)
C28 Yb1 C21 C25 -83.7(3)
C19 Yb1 C21 C25 162.2(3)
N1 Yb1 C26 C27 41.9(2)
N2 Yb1 C26 C27 105.94(19)
C17 Yb1 C26 C27 -125.96(19)
C30 Yb1 C26 C27 -114.1(3)
C18 Yb1 C26 C27 -99.6(2)
C21 Yb1 C26 C27 -161.06(18)
C20 Yb1 C26 C27 173.36(17)
C29 Yb1 C26 C27 -76.9(2)
C28 Yb1 C26 C27 -37.16(18)
C19 Yb1 C26 C27 -143.0(4)
N1 Yb1 C26 C30 155.98(17)
N2 Yb1 C26 C30 -140.01(19)
C17 Yb1 C26 C30 -11.9(2)
C27 Yb1 C26 C30 114.1(3)
C18 Yb1 C26 C30 14.4(3)
C21 Yb1 C26 C30 -47.0(2)
C20 Yb1 C26 C30 -72.6(2)
C29 Yb1 C26 C30 37.17(17)
C28 Yb1 C26 C30 76.89(19)
C19 Yb1 C26 C30 -29.0(5)
C30 C26 C27 C28 -0.8(3)
Yb1 C26 C27 C28 68.7(2)
C30 C26 C27 C31 175.6(3)
Yb1 C26 C27 C31 -114.8(3)
C30 C26 C27 Yb1 -69.5(2)
N1 Yb1 C27 C26 -141.17(18)
N2 Yb1 C27 C26 -71.59(18)
C17 Yb1 C27 C26 73.4(2)
C30 Yb1 C27 C26 37.39(16)
C18 Yb1 C27 C26 116.7(2)
C21 Yb1 C27 C26 30.7(3)
C29 Yb1 C27 C26 77.44(19)
C28 Yb1 C27 C26 113.9(3)
C19 Yb1 C27 C26 160.1(2)
N1 Yb1 C27 C28 104.91(19)
N2 Yb1 C27 C28 174.49(19)
C26 Yb1 C27 C28 -113.9(3)
C17 Yb1 C27 C28 -40.5(2)
C30 Yb1 C27 C28 -76.53(19)
C18 Yb1 C27 C28 2.8(3)
C21 Yb1 C27 C28 -83.3(3)
C29 Yb1 C27 C28 -36.47(17)
C19 Yb1 C27 C28 46.2(3)
N1 Yb1 C27 C31 -20.4(3)
N2 Yb1 C27 C31 49.1(3)
C26 Yb1 C27 C31 120.7(4)
C17 Yb1 C27 C31 -165.9(3)
C30 Yb1 C27 C31 158.1(3)
C18 Yb1 C27 C31 -122.6(3)
C21 Yb1 C27 C31 151.4(3)
C29 Yb1 C27 C31 -161.8(3)
C28 Yb1 C27 C31 -125.3(4)
C19 Yb1 C27 C31 -79.2(4)
C26 C27 C28 C29 0.1(3)
C31 C27 C28 C29 -176.2(3)
Yb1 C27 C28 C29 66.5(2)
C26 C27 C28 C32 170.3(3)
C31 C27 C28 C32 -6.0(5)
Yb1 C27 C28 C32 -123.3(3)
C26 C27 C28 Yb1 -66.4(2)
C31 C27 C28 Yb1 117.3(3)
N1 Yb1 C28 C29 169.70(17)
N2 Yb1 C28 C29 -121.41(17)
C26 Yb1 C28 C29 -77.61(18)
C17 Yb1 C28 C29 34.42(19)
C27 Yb1 C28 C29 -115.0(3)
C30 Yb1 C28 C29 -36.96(16)
C18 Yb1 C28 C29 67.01(18)
C21 Yb1 C28 C29 15.5(2)
C20 Yb1 C28 C29 52.4(3)
C19 Yb1 C28 C29 86.4(2)
N1 Yb1 C28 C27 -75.33(19)
N2 Yb1 C28 C27 -6.4(2)
C26 Yb1 C28 C27 37.37(17)
C17 Yb1 C28 C27 149.40(18)
C30 Yb1 C28 C27 78.02(19)
C18 Yb1 C28 C27 -178.01(18)
C21 Yb1 C28 C27 130.51(19)
C20 Yb1 C28 C27 167.3(2)
C29 Yb1 C28 C27 115.0(3)
C19 Yb1 C28 C27 -158.61(18)
N1 Yb1 C28 C32 46.8(3)
N2 Yb1 C28 C32 115.7(3)
C26 Yb1 C28 C32 159.5(4)
C17 Yb1 C28 C32 -88.5(3)
C27 Yb1 C28 C32 122.1(4)
C30 Yb1 C28 C32 -159.8(4)
C18 Yb1 C28 C32 -55.9(3)
C21 Yb1 C28 C32 -107.4(3)
C20 Yb1 C28 C32 -70.5(4)
C29 Yb1 C28 C32 -122.9(4)
C19 Yb1 C28 C32 -36.5(4)
C27 C28 C29 C30 0.6(3)
C32 C28 C29 C30 -169.6(3)
Yb1 C28 C29 C30 66.0(2)
C27 C28 C29 C33 168.5(3)
C32 C28 C29 C33 -1.7(5)
Yb1 C28 C29 C33 -126.1(3)
C27 C28 C29 Yb1 -65.4(2)
C32 C28 C29 Yb1 124.3(3)
N1 Yb1 C29 C28 -12.5(2)
N2 Yb1 C29 C28 80.9(2)
C26 Yb1 C29 C28 77.11(19)
C17 Yb1 C29 C28 -146.31(19)
C27 Yb1 C29 C28 36.81(18)
C30 Yb1 C29 C28 114.7(3)
C18 Yb1 C29 C28 -117.03(18)
C21 Yb1 C29 C28 -168.26(17)
C20 Yb1 C29 C28 -154.19(18)
C19 Yb1 C29 C28 -116.46(18)
N1 Yb1 C29 C30 -127.29(17)
N2 Yb1 C29 C30 -33.9(2)
C26 Yb1 C29 C30 -37.63(17)
C17 Yb1 C29 C30 98.95(19)
C27 Yb1 C29 C30 -77.93(19)
C18 Yb1 C29 C30 128.23(18)
C21 Yb1 C29 C30 77.00(19)
C20 Yb1 C29 C30 91.1(2)
C28 Yb1 C29 C30 -114.7(3)
C19 Yb1 C29 C30 128.80(18)
N1 Yb1 C29 C33 111.3(3)
N2 Yb1 C29 C33 -155.3(3)
C26 Yb1 C29 C33 -159.1(3)
C17 Yb1 C29 C33 -22.5(3)
C27 Yb1 C29 C33 160.6(3)
C30 Yb1 C29 C33 -121.4(4)
C18 Yb1 C29 C33 6.8(3)
C21 Yb1 C29 C33 -44.4(3)
C20 Yb1 C29 C33 -30.4(3)
C28 Yb1 C29 C33 123.8(4)
C19 Yb1 C29 C33 7.4(3)
C27 C26 C30 C29 1.2(3)
Yb1 C26 C30 C29 -68.4(2)
C27 C26 C30 C34 -172.0(3)
Yb1 C26 C30 C34 118.5(3)
C27 C26 C30 Yb1 69.5(2)
C28 C29 C30 C26 -1.1(3)
C33 C29 C30 C26 -169.2(3)
Yb1 C29 C30 C26 66.1(2)
C28 C29 C30 C34 172.0(3)
C33 C29 C30 C34 3.9(5)
Yb1 C29 C30 C34 -120.8(3)
C28 C29 C30 Yb1 -67.2(2)
C33 C29 C30 Yb1 124.8(3)
N1 Yb1 C30 C26 -34.9(2)
N2 Yb1 C30 C26 41.02(19)
C17 Yb1 C30 C26 169.34(19)
C27 Yb1 C30 C26 -37.11(18)
C18 Yb1 C30 C26 -170.38(18)
C21 Yb1 C30 C26 139.06(18)
C20 Yb1 C30 C26 133.25(18)
C29 Yb1 C30 C26 -113.7(3)
C28 Yb1 C30 C26 -77.1(2)
C19 Yb1 C30 C26 171.12(18)
N1 Yb1 C30 C29 78.8(2)
N2 Yb1 C30 C29 154.75(17)
C26 Yb1 C30 C29 113.7(3)
C17 Yb1 C30 C29 -76.93(18)
C27 Yb1 C30 C29 76.6(2)
C18 Yb1 C30 C29 -56.6(2)
C21 Yb1 C30 C29 -107.21(19)
C20 Yb1 C30 C29 -113.02(19)
C28 Yb1 C30 C29 36.59(17)
C19 Yb1 C30 C29 -75.1(2)
N1 Yb1 C30 C34 -156.7(2)
N2 Yb1 C30 C34 -80.7(3)
C26 Yb1 C30 C34 -121.7(3)
C17 Yb1 C30 C34 47.6(3)
C27 Yb1 C30 C34 -158.8(3)
C18 Yb1 C30 C34 67.9(3)
C21 Yb1 C30 C34 17.4(3)
C20 Yb1 C30 C34 11.5(3)
C29 Yb1 C30 C34 124.6(3)
C28 Yb1 C30 C34 161.1(3)
C19 Yb1 C30 C34 49.4(3)
